data_1508973
loop_
_publ_author_name
'Matsunaga, T.'
'Umetami, Y.'
'Yamada, N.'

_publ_section_title
;
 Structural study of a Ag3.4 In3.7 Sb76.4 Te16.5 quadruple compound
 utilized for phase-change optical disks
;
_journal_name_full 'Physical Review, Serie 3. B - Condensed Matter (18,1978-)'
_journal_page_first 184116
_journal_paper_doi 10.1103/PhysRevB.64.184116
_journal_volume 64
_journal_year 2001
_chemical_formula_sum 'Ag0.034 In0.037 Sb0.764 Te0.165'
_chemical_name_systematic
;
Silver indium antimony telluride (0.034/0.037/0.764/0.165)
;
_space_group_IT_number 166
_symmetry_space_group_name_Hall '-R 3 2"'
_symmetry_space_group_name_H-M 'R -3 m :H'
_cell_angle_alpha 90
_cell_angle_beta 90
_cell_angle_gamma 120
_cell_formula_units_Z 6
_cell_length_a 4.3553
_cell_length_b 4.3553
_cell_length_c 11.276
_cell_volume 185.234
_citation_journal_id_ASTM PRBMDO
_cod_data_source_file silver0-1_1.cif
_cod_data_source_block Ag0.034In0.037Sb0.764Te0.165
_cod_original_cell_volume 185.2345
_cod_database_code 1508973
_journal_page_count 7

loop_
_symmetry_equiv_pos_as_xyz
x,y,z
-y,x-y,z
-x+y,-x,z
y,x,-z
-x,-x+y,-z
x-y,-y,-z
-x,-y,-z
y,-x+y,-z
x-y,x,-z
-y,-x,z
x,x-y,z
-x+y,y,z
x+2/3,y+1/3,z+1/3
-y+2/3,x-y+1/3,z+1/3
-x+y+2/3,-x+1/3,z+1/3
y+2/3,x+1/3,-z+1/3
-x+2/3,-x+y+1/3,-z+1/3
x-y+2/3,-y+1/3,-z+1/3
-x+2/3,-y+1/3,-z+1/3
y+2/3,-x+y+1/3,-z+1/3
x-y+2/3,x+1/3,-z+1/3
-y+2/3,-x+1/3,z+1/3
x+2/3,x-y+1/3,z+1/3
-x+y+2/3,y+1/3,z+1/3
x+1/3,y+2/3,z+2/3
-y+1/3,x-y+2/3,z+2/3
-x+y+1/3,-x+2/3,z+2/3
y+1/3,x+2/3,-z+2/3
-x+1/3,-x+y+2/3,-z+2/3
x-y+1/3,-y+2/3,-z+2/3
-x+1/3,-y+2/3,-z+2/3
y+1/3,-x+y+2/3,-z+2/3
x-y+1/3,x+2/3,-z+2/3
-y+1/3,-x+2/3,z+2/3
x+1/3,x-y+2/3,z+2/3
-x+y+1/3,y+2/3,z+2/3

loop_
_atom_site_label
_atom_site_type_symbol
_atom_site_fract_x
_atom_site_fract_y
_atom_site_fract_z
_atom_site_occupancy
Te1 Te 0 0 0.2357 0.165
Ag1 Ag 0 0 0.2357 0.034
In1 In 0 0 0.2357 0.037
Sb1 Sb 0 0 0.2357 0.764
